data_2013248
loop_
_publ_author_name
'Zoe Shackleton'
'Colin A. Kilner'
'Gavin D. Reid'
'Malcolm A. Halcrow'

_publ_section_title
;(\h^2^-Tetracyanoethene)bis(triphenylphosphine-\k<i>P</i>)palladium--dichloromethane
 (1/0.7)
;
_journal_issue 4
_journal_name_full 'Acta Crystallographica Section C'
_journal_page_first m136
_journal_page_last m138
_journal_paper_doi 10.1107/S010827010300458X
_journal_volume 59
_journal_year 2003
_chemical_formula_iupac '[Pd (C6 N4) (C18 H15 P)2], 0.7C H2 Cl2'
_chemical_formula_moiety 'C42 H30 N4 P2 Pd, 0.7C H2 Cl2'
_chemical_formula_sum 'C42.7 H31.4 Cl1.4 N4 P2 Pd'
_chemical_formula_weight 818.49
_chemical_name_systematic
;
Bis(triphenylphosphine)(tetracyanoethene)palladium--dichloromethane (1/0.7)
;
_space_group_IT_number 14
_symmetry_cell_setting monoclinic
_symmetry_space_group_name_Hall '-P 2ybc'
_symmetry_space_group_name_H-M 'P 1 21/c 1'
_atom_sites_solution_hydrogens geom
_atom_sites_solution_primary heavy
_atom_sites_solution_secondary difmap
_audit_creation_method SHELXL-97
_cell_angle_alpha 90.00
_cell_angle_beta 111.1463(7)
_cell_angle_gamma 90.00
_cell_formula_units_Z 4
_cell_length_a 10.33630(10)
_cell_length_b 37.2805(4)
_cell_length_c 10.81420(10)
_cell_measurement_reflns_used 29108
_cell_measurement_temperature 150(2)
_cell_measurement_theta_max 27.48
_cell_measurement_theta_min 2.67
_cell_volume 3886.56(7)
_computing_cell_refinement 'DENZO--SMN (Otwinowski & Minor, 1997)'
_computing_data_collection 'COLLECT (Nonius, 1999)'
_computing_data_reduction DENZO--SMN
_computing_molecular_graphics 'ORTEX (McArdle, 1995)'
_computing_publication_material 'local program'
_computing_structure_refinement 'SHELXL97 (Sheldrick, 1997b)'
_computing_structure_solution 'SHELXS97 (Sheldrick, 1997a)'
_diffrn_ambient_temperature 150(2)
_diffrn_detector_area_resol_mean 9.091
_diffrn_measured_fraction_theta_full 0.994
_diffrn_measured_fraction_theta_max 0.994
_diffrn_measurement_device_type 'Nonius KappaCCD area-detector'
_diffrn_measurement_method 'area-detector scans'
_diffrn_radiation_monochromator graphite
_diffrn_radiation_source 'fine-focus sealed tube'
_diffrn_radiation_type MoK\a
_diffrn_radiation_wavelength 0.71073
_diffrn_reflns_av_R_equivalents 0.053
_diffrn_reflns_av_sigmaI/netI 0.046
_diffrn_reflns_limit_h_max 12
_diffrn_reflns_limit_h_min -13
_diffrn_reflns_limit_k_max 48
_diffrn_reflns_limit_k_min -48
_diffrn_reflns_limit_l_max 14
_diffrn_reflns_limit_l_min -13
_diffrn_reflns_number 29108
_diffrn_reflns_theta_full 27.48
_diffrn_reflns_theta_max 27.48
_diffrn_reflns_theta_min 2.67
_exptl_absorpt_coefficient_mu 0.691
_exptl_absorpt_correction_T_max 0.916
_exptl_absorpt_correction_T_min 0.724
_exptl_absorpt_correction_type multi-scan
_exptl_absorpt_process_details '(SORTAV; Blessing, 1995)'
_exptl_crystal_colour Yellow-orange
_exptl_crystal_density_diffrn 1.399
_exptl_crystal_density_method 'not measured'
_exptl_crystal_description Plate
_exptl_crystal_F_000 1662
_exptl_crystal_size_max 0.50
_exptl_crystal_size_mid 0.40
_exptl_crystal_size_min 0.13
_refine_diff_density_max 0.75
_refine_diff_density_min -0.80
_refine_ls_extinction_method none
_refine_ls_goodness_of_fit_ref 1.02
_refine_ls_hydrogen_treatment constr
_refine_ls_matrix_type full
_refine_ls_number_parameters 482
_refine_ls_number_reflns 8877
_refine_ls_number_restraints 6
_refine_ls_restrained_S_all 1.02
_refine_ls_R_factor_all 0.0492
_refine_ls_R_factor_gt 0.0387
_refine_ls_shift/su_max 0.001
_refine_ls_shift/su_mean 0.000
_refine_ls_structure_factor_coef Fsqd
_refine_ls_weighting_details 'calc w = 1/[\s^2^(Fo^2^)+(0.0582P)^2^+3.3475P] where P = (Fo^2^+2Fc^2^)/3'
_refine_ls_weighting_scheme calc
_refine_ls_wR_factor_gt 0.104
_refine_ls_wR_factor_ref 0.110
_reflns_number_gt 7450
_reflns_number_total 8877
_reflns_threshold_expression I>2\s(I)
_cod_data_source_file bm1527.cif
_cod_data_source_block I
_cod_original_cell_volume 3886.57(7)
_cod_original_sg_symbol_H-M 'P 21/c'
_cod_original_formula_sum 'C42.70 H31.40 Cl1.40 N4 P2 Pd'
_cod_database_code 2013248
_cod_database_fobs_code 2013248

loop_
_symmetry_equiv_pos_as_xyz
'x, y, z'
'-x, y+1/2, -z+1/2'
'-x, -y, -z'
'x, -y-1/2, z-1/2'

loop_
_atom_site_label
_atom_site_fract_x
_atom_site_fract_y
_atom_site_fract_z
_atom_site_U_iso_or_equiv
_atom_site_adp_type
_atom_site_calc_flag
_atom_site_refinement_flags
_atom_site_occupancy
_atom_site_disorder_assembly
_atom_site_disorder_group
_atom_site_type_symbol
Pd1 0.879438(19) 0.355759(5) 0.218305(18) 0.02122(7) Uani d . 1 . . Pd
C2 1.0947(3) 0.36751(8) 0.2848(3) 0.0261(5) Uani d . 1 . . C
C3 1.0669(3) 0.33489(7) 0.3505(3) 0.0258(5) Uani d . 1 . . C
C4 1.1498(3) 0.36185(8) 0.1814(3) 0.0325(6) Uani d . 1 . . C
N5 1.1906(3) 0.35611(8) 0.0976(3) 0.0481(7) Uani d . 1 . . N
C6 1.1429(3) 0.39943(8) 0.3631(3) 0.0310(6) Uani d . 1 . . C
N7 1.1799(3) 0.42471(7) 0.4260(3) 0.0430(6) Uani d . 1 . . N
C8 1.1072(3) 0.30087(8) 0.3138(3) 0.0287(6) Uani d . 1 . . C
N9 1.1400(3) 0.27435(7) 0.2797(3) 0.0400(6) Uani d . 1 . . N
C10 1.0702(3) 0.33830(8) 0.4847(3) 0.0304(6) Uani d . 1 . . C
N11 1.0673(3) 0.34175(8) 0.5890(3) 0.0439(7) Uani d . 1 . . N
P12 0.77131(7) 0.403298(18) 0.07959(6) 0.02304(14) Uani d . 1 . . P
C13 0.8793(3) 0.41541(7) -0.0149(3) 0.0280(6) Uani d . 1 . . C
C14 0.9642(3) 0.44548(9) 0.0157(4) 0.0426(7) Uani d . 1 . . C
H14 0.9677 0.4604 0.0881 0.051 Uiso calc R 1 . . H
C15 1.0437(4) 0.45364(10) -0.0595(4) 0.0548(10) Uani d . 1 . . C
H15 1.1025 0.4741 -0.0382 0.066 Uiso calc R 1 . . H
C16 1.0378(4) 0.43200(10) -0.1663(4) 0.0534(10) Uani d . 1 . . C
H16 1.0877 0.4386 -0.2213 0.064 Uiso calc R 1 . . H
C17 0.9601(3) 0.40116(10) -0.1923(3) 0.0433(8) Uani d . 1 . . C
H17 0.9600 0.3857 -0.2623 0.052 Uiso calc R 1 . . H
C18 0.8817(3) 0.39261(8) -0.1155(3) 0.0347(6) Uani d . 1 . . C
H18 0.8294 0.3710 -0.1321 0.042 Uiso calc R 1 . . H
C19 0.5969(3) 0.40151(7) -0.0466(2) 0.0234(5) Uani d . 1 . . C
C20 0.5686(3) 0.41279(8) -0.1764(3) 0.0283(6) Uani d . 1 . . C
H20 0.6413 0.4217 -0.2021 0.034 Uiso calc R 1 . . H
C21 0.4338(3) 0.41096(8) -0.2688(3) 0.0310(6) Uani d . 1 . . C
H21 0.4146 0.4189 -0.3572 0.037 Uiso calc R 1 . . H
C22 0.3283(3) 0.39779(8) -0.2325(3) 0.0310(6) Uani d . 1 . . C
H22 0.2371 0.3960 -0.2966 0.037 Uiso calc R 1 . . H
C23 0.3545(3) 0.38707(8) -0.1031(3) 0.0318(6) Uani d . 1 . . C
H23 0.2811 0.3784 -0.0779 0.038 Uiso calc R 1 . . H
C24 0.4886(3) 0.38904(7) -0.0104(3) 0.0271(5) Uani d . 1 . . C
H24 0.5066 0.3818 0.0785 0.033 Uiso calc R 1 . . H
C25 0.7646(3) 0.44308(7) 0.1753(3) 0.0268(5) Uani d . 1 . . C
C26 0.6956(3) 0.47404(8) 0.1121(3) 0.0327(6) Uani d . 1 . . C
H26 0.6500 0.4742 0.0185 0.039 Uiso calc R 1 . . H
C27 0.6932(3) 0.50442(8) 0.1851(3) 0.0392(7) Uani d . 1 . . C
H27 0.6468 0.5254 0.1414 0.047 Uiso calc R 1 . . H
C28 0.7586(3) 0.50419(9) 0.3218(3) 0.0427(8) Uani d . 1 . . C
H28 0.7566 0.5250 0.3718 0.051 Uiso calc R 1 . . H
C29 0.8265(4) 0.47370(9) 0.3854(3) 0.0432(8) Uani d . 1 . . C
H29 0.8714 0.4736 0.4791 0.052 Uiso calc R 1 . . H
C30 0.8292(3) 0.44301(8) 0.3122(3) 0.0351(6) Uani d . 1 . . C
H30 0.8755 0.4220 0.3563 0.042 Uiso calc R 1 . . H
P31 0.70937(7) 0.314709(18) 0.21734(6) 0.02179(14) Uani d . 1 . . P
C32 0.6199(3) 0.32600(7) 0.3304(3) 0.0255(5) Uani d . 1 . . C
C33 0.6226(4) 0.36083(8) 0.3745(3) 0.0380(7) Uani d . 1 . . C
H33 0.6726 0.3787 0.3475 0.046 Uiso calc R 1 . . H
C34 0.5522(4) 0.36994(9) 0.4584(3) 0.0488(9) Uani d . 1 . . C
H34 0.5549 0.3939 0.4888 0.059 Uiso calc R 1 . . H
C35 0.4789(4) 0.34426(9) 0.4972(3) 0.0412(7) Uani d . 1 . . C
H35 0.4302 0.3506 0.5536 0.049 Uiso calc R 1 . . H
C36 0.4761(3) 0.30931(9) 0.4540(3) 0.0345(6) Uani d . 1 . . C
H36 0.4256 0.2916 0.4808 0.041 Uiso calc R 1 . . H
C37 0.5471(3) 0.30002(8) 0.3716(3) 0.0277(5) Uani d . 1 . . C
H37 0.5460 0.2759 0.3430 0.033 Uiso calc R 1 . . H
C38 0.7857(3) 0.27074(7) 0.2726(3) 0.0239(5) Uani d . 1 . . C
C39 0.8694(3) 0.26617(8) 0.4061(3) 0.0302(6) Uani d . 1 . . C
H39 0.8766 0.2849 0.4676 0.036 Uiso calc R 1 . . H
C40 0.9419(3) 0.23452(9) 0.4490(3) 0.0364(7) Uani d . 1 . . C
H40 0.9988 0.2318 0.5397 0.044 Uiso calc R 1 . . H
C41 0.9321(3) 0.20671(8) 0.3603(3) 0.0377(7) Uani d . 1 . . C
H41 0.9839 0.1853 0.3894 0.045 Uiso calc R 1 . . H
C42 0.8455(3) 0.21070(8) 0.2284(3) 0.0372(7) Uani d . 1 . . C
H42 0.8354 0.1915 0.1677 0.045 Uiso calc R 1 . . H
C43 0.7740(3) 0.24251(7) 0.1854(3) 0.0305(6) Uani d . 1 . . C
H43 0.7161 0.2450 0.0949 0.037 Uiso calc R 1 . . H
C44 0.5763(3) 0.30641(7) 0.0559(2) 0.0242(5) Uani d . 1 . . C
C45 0.4382(3) 0.29906(8) 0.0378(3) 0.0307(6) Uani d . 1 . . C
H45 0.4096 0.2984 0.1120 0.037 Uiso calc R 1 . . H
C46 0.3428(3) 0.29268(8) -0.0886(3) 0.0372(7) Uani d . 1 . . C
H46 0.2488 0.2877 -0.1008 0.045 Uiso calc R 1 . . H
C47 0.3845(3) 0.29357(8) -0.1974(3) 0.0391(7) Uani d . 1 . . C
H47 0.3190 0.2890 -0.2837 0.047 Uiso calc R 1 . . H
C48 0.5210(3) 0.30103(8) -0.1800(3) 0.0359(7) Uani d . 1 . . C
H48 0.5494 0.3016 -0.2542 0.043 Uiso calc R 1 . . H
C49 0.6163(3) 0.30763(7) -0.0538(3) 0.0285(6) Uani d . 1 . . C
H49 0.7098 0.3130 -0.0421 0.034 Uiso calc R 1 . . H
C50A 0.4009(9) 0.4757(2) 0.3254(9) 0.058(2) Uani d PD 0.50 A 1 C
H50A 0.4919 0.4879 0.3516 0.069 Uiso calc PR 0.50 A 1 H
H50B 0.3996 0.4614 0.4020 0.069 Uiso calc PR 0.50 A 1 H
Cl5A 0.3825(8) 0.44728(15) 0.1937(6) 0.0752(14) Uani d PD 0.50 A 1 Cl
Cl5B 0.2705(3) 0.50773(6) 0.2870(3) 0.0735(7) Uani d PD 0.50 A 1 Cl
C50B 0.431(2) 0.4699(4) 0.3583(15) 0.036(5) Uiso d PD 0.20 B 2 C
H50C 0.4116 0.4561 0.4282 0.043 Uiso calc PR 0.20 B 2 H
H50D 0.5306 0.4758 0.3916 0.043 Uiso calc PR 0.20 B 2 H
Cl5C 0.3916(18) 0.4434(3) 0.2177(14) 0.054(3) Uiso d PD 0.20 B 2 Cl
Cl5D 0.3358(8) 0.5094(2) 0.3292(8) 0.074(2) Uiso d PD 0.20 B 2 Cl

loop_
_atom_site_aniso_label
_atom_site_aniso_U_11
_atom_site_aniso_U_22
_atom_site_aniso_U_33
_atom_site_aniso_U_12
_atom_site_aniso_U_13
_atom_site_aniso_U_23
Pd1 0.01970(11) 0.02101(11) 0.02254(11) -0.00022(7) 0.00713(8) -0.00028(7)
C2 0.0221(12) 0.0271(13) 0.0290(13) -0.0020(10) 0.0092(10) 0.0014(11)
C3 0.0227(12) 0.0269(14) 0.0257(12) 0.0003(10) 0.0063(10) 0.0007(10)
C4 0.0267(14) 0.0331(15) 0.0369(15) -0.0016(11) 0.0105(12) 0.0046(12)
N5 0.0478(17) 0.0532(19) 0.0527(18) 0.0048(13) 0.0296(15) 0.0062(13)
C6 0.0266(14) 0.0318(15) 0.0314(14) -0.0037(11) 0.0066(11) 0.0029(12)
N7 0.0432(15) 0.0370(15) 0.0421(15) -0.0091(12) 0.0074(12) -0.0027(12)
C8 0.0239(13) 0.0298(15) 0.0283(13) 0.0024(11) 0.0045(10) 0.0044(11)
N9 0.0370(14) 0.0343(14) 0.0466(15) 0.0085(11) 0.0124(12) 0.0031(12)
C10 0.0278(14) 0.0285(14) 0.0305(14) -0.0059(11) 0.0054(11) 0.0002(11)
N11 0.0517(17) 0.0473(16) 0.0342(14) -0.0151(13) 0.0171(12) -0.0059(12)
P12 0.0221(3) 0.0207(3) 0.0263(3) 0.0006(2) 0.0086(3) 0.0002(2)
C13 0.0250(13) 0.0253(13) 0.0351(14) 0.0030(10) 0.0125(11) 0.0027(11)
C14 0.0395(17) 0.0331(16) 0.064(2) -0.0038(13) 0.0287(16) -0.0024(15)
C15 0.050(2) 0.0358(18) 0.096(3) -0.0045(16) 0.047(2) 0.0039(19)
C16 0.053(2) 0.047(2) 0.083(3) 0.0108(17) 0.051(2) 0.0189(19)
C17 0.0446(18) 0.049(2) 0.0452(18) 0.0096(15) 0.0268(15) 0.0048(15)
C18 0.0335(15) 0.0336(16) 0.0412(16) 0.0013(12) 0.0188(13) 0.0013(13)
C19 0.0243(12) 0.0197(12) 0.0265(12) 0.0022(10) 0.0096(10) -0.0013(10)
C20 0.0280(13) 0.0305(14) 0.0287(13) 0.0016(11) 0.0129(11) 0.0022(11)
C21 0.0306(14) 0.0340(15) 0.0272(13) 0.0054(12) 0.0092(11) -0.0004(11)
C22 0.0249(13) 0.0284(14) 0.0361(15) 0.0014(11) 0.0065(11) -0.0068(12)
C23 0.0259(14) 0.0304(15) 0.0433(16) 0.0001(11) 0.0175(12) 0.0010(12)
C24 0.0275(13) 0.0251(13) 0.0320(13) 0.0031(11) 0.0145(11) 0.0034(11)
C25 0.0246(13) 0.0246(13) 0.0318(13) -0.0020(10) 0.0108(11) -0.0042(11)
C26 0.0296(14) 0.0291(15) 0.0398(15) 0.0029(11) 0.0131(12) 0.0000(12)
C27 0.0379(16) 0.0282(15) 0.0550(19) 0.0013(13) 0.0211(14) -0.0049(14)
C28 0.0458(18) 0.0331(16) 0.054(2) -0.0046(14) 0.0240(16) -0.0171(14)
C29 0.0459(18) 0.0440(19) 0.0390(17) -0.0017(15) 0.0144(14) -0.0127(14)
C30 0.0361(16) 0.0326(15) 0.0357(15) 0.0015(12) 0.0120(13) -0.0043(12)
P31 0.0217(3) 0.0220(3) 0.0225(3) -0.0008(2) 0.0090(2) -0.0009(2)
C32 0.0266(13) 0.0271(13) 0.0240(12) 0.0013(10) 0.0106(10) -0.0009(10)
C33 0.053(2) 0.0290(15) 0.0405(17) -0.0009(13) 0.0274(15) -0.0011(12)
C34 0.078(3) 0.0323(17) 0.0508(19) 0.0055(17) 0.0406(19) -0.0052(15)
C35 0.0514(19) 0.0445(18) 0.0384(16) 0.0091(15) 0.0291(15) 0.0016(14)
C36 0.0320(15) 0.0434(17) 0.0306(14) 0.0023(13) 0.0143(12) 0.0061(12)
C37 0.0283(13) 0.0285(14) 0.0287(13) -0.0011(11) 0.0131(11) -0.0012(11)
C38 0.0230(12) 0.0239(12) 0.0275(12) -0.0003(10) 0.0124(10) 0.0023(10)
C39 0.0308(14) 0.0298(14) 0.0306(14) -0.0028(11) 0.0116(11) 0.0042(11)
C40 0.0315(15) 0.0385(17) 0.0350(15) -0.0015(13) 0.0067(12) 0.0114(13)
C41 0.0366(16) 0.0290(15) 0.0514(18) 0.0079(12) 0.0206(14) 0.0132(13)
C42 0.0467(17) 0.0270(15) 0.0443(17) 0.0046(13) 0.0242(14) 0.0011(13)
C43 0.0341(15) 0.0270(14) 0.0309(14) 0.0020(11) 0.0126(12) 0.0000(11)
C44 0.0252(13) 0.0196(12) 0.0255(12) 0.0011(10) 0.0064(10) -0.0010(10)
C45 0.0272(14) 0.0323(15) 0.0331(14) -0.0015(11) 0.0115(11) -0.0022(12)
C46 0.0267(14) 0.0371(17) 0.0404(16) -0.0017(12) 0.0029(12) -0.0063(13)
C47 0.0402(17) 0.0338(16) 0.0314(15) 0.0037(13) -0.0014(13) -0.0058(12)
C48 0.0452(17) 0.0360(16) 0.0246(13) 0.0072(13) 0.0104(12) 0.0008(12)
C49 0.0316(14) 0.0265(14) 0.0288(13) 0.0011(11) 0.0127(11) 0.0006(11)
C50A 0.032(5) 0.076(6) 0.061(5) -0.003(4) 0.012(4) 0.014(5)
Cl5A 0.084(3) 0.081(3) 0.069(3) 0.0022(18) 0.038(3) -0.006(2)
Cl5B 0.087(2) 0.0419(11) 0.109(2) 0.0124(12) 0.0561(19) 0.0252(12)

loop_
_atom_type_symbol
_atom_type_description
_atom_type_scat_dispersion_real
_atom_type_scat_dispersion_imag
_atom_type_scat_source
C C 0.0033 0.0016 'International Tables Vol C Tables 4.2.6.8 and 6.1.1.4'
H H 0.0000 0.0000 'International Tables Vol C Tables 4.2.6.8 and 6.1.1.4'
N N 0.0061 0.0033 'International Tables Vol C Tables 4.2.6.8 and 6.1.1.4'
P P 0.1023 0.0942 'International Tables Vol C Tables 4.2.6.8 and 6.1.1.4'
Pd Pd -0.9988 1.0072 'International Tables Vol C Tables 4.2.6.8 and 6.1.1.4'
Cl Cl 0.1484 0.1585 'International Tables Vol C Tables 4.2.6.8 and 6.1.1.4'

loop_
_geom_angle_atom_site_label_1
_geom_angle_atom_site_label_2
_geom_angle_atom_site_label_3
_geom_angle
_geom_angle_publ_flag
C2 Pd1 C3 41.26(10) yes
C2 Pd1 P12 105.18(8) yes
C2 Pd1 P31 146.60(8) yes
C3 Pd1 P12 146.19(8) yes
C3 Pd1 P31 105.64(7) yes
P12 Pd1 P31 108.12(2) yes
C6 C2 C4 115.3(2) ?
C6 C2 C3 118.7(2) ?
C4 C2 C3 116.7(2) ?
C6 C2 Pd1 117.86(19) ?
C4 C2 Pd1 111.46(19) ?
C3 C2 Pd1 68.50(14) ?
C8 C3 C10 116.8(2) ?
C8 C3 C2 117.8(2) ?
C10 C3 C2 118.0(2) ?
C8 C3 Pd1 115.36(18) ?
C10 C3 Pd1 109.44(18) ?
C2 C3 Pd1 70.23(14) ?
N5 C4 C2 177.3(3) ?
N7 C6 C2 179.1(3) ?
N9 C8 C3 177.0(3) ?
N11 C10 C3 177.0(3) ?
C13 P12 C25 105.84(13) ?
C13 P12 C19 103.26(12) ?
C25 P12 C19 102.94(12) ?
C13 P12 Pd1 107.52(9) ?
C25 P12 Pd1 111.15(9) ?
C19 P12 Pd1 124.58(9) ?
C14 C13 C18 119.5(3) ?
C14 C13 P12 122.0(2) ?
C18 C13 P12 118.4(2) ?
C15 C14 C13 119.8(3) ?
C15 C14 H14 120.1 ?
C13 C14 H14 120.1 ?
C14 C15 C16 120.2(3) ?
C14 C15 H15 119.9 ?
C16 C15 H15 119.9 ?
C17 C16 C15 120.2(3) ?
C17 C16 H16 119.9 ?
C15 C16 H16 119.9 ?
C16 C17 C18 119.6(3) ?
C16 C17 H17 120.2 ?
C18 C17 H17 120.2 ?
C13 C18 C17 120.5(3) ?
C13 C18 H18 119.8 ?
C17 C18 H18 119.8 ?
C20 C19 C24 119.1(2) ?
C20 C19 P12 122.2(2) ?
C24 C19 P12 118.6(2) ?
C19 C20 C21 120.0(3) ?
C19 C20 H20 120.0 ?
C21 C20 H20 120.0 ?
C22 C21 C20 120.3(3) ?
C22 C21 H21 119.9 ?
C20 C21 H21 119.9 ?
C21 C22 C23 120.3(3) ?
C21 C22 H22 119.8 ?
C23 C22 H22 119.8 ?
C22 C23 C24 119.6(3) ?
C22 C23 H23 120.2 ?
C24 C23 H23 120.2 ?
C23 C24 C19 120.6(3) ?
C23 C24 H24 119.7 ?
C19 C24 H24 119.7 ?
C30 C25 C26 119.2(3) ?
C30 C25 P12 120.1(2) ?
C26 C25 P12 120.7(2) ?
C27 C26 C25 120.5(3) ?
C27 C26 H26 119.8 ?
C25 C26 H26 119.8 ?
C26 C27 C28 120.0(3) ?
C26 C27 H27 120.0 ?
C28 C27 H27 120.0 ?
C29 C28 C27 120.0(3) ?
C29 C28 H28 120.0 ?
C27 C28 H28 120.0 ?
C28 C29 C30 120.1(3) ?
C28 C29 H29 119.9 ?
C30 C29 H29 119.9 ?
C25 C30 C29 120.2(3) ?
C25 C30 H30 119.9 ?
C29 C30 H30 119.9 ?
C44 P31 C38 104.46(12) ?
C44 P31 C32 106.97(12) ?
C38 P31 C32 104.53(12) ?
C44 P31 Pd1 115.13(9) ?
C38 P31 Pd1 110.66(8) ?
C32 P31 Pd1 114.13(9) ?
C33 C32 C37 119.3(3) ?
C33 C32 P31 119.7(2) ?
C37 C32 P31 121.0(2) ?
C32 C33 C34 120.2(3) ?
C32 C33 H33 119.9 ?
C34 C33 H33 119.9 ?
C35 C34 C33 120.2(3) ?
C35 C34 H34 119.9 ?
C33 C34 H34 119.9 ?
C34 C35 C36 120.0(3) ?
C34 C35 H35 120.0 ?
C36 C35 H35 120.0 ?
C35 C36 C37 120.1(3) ?
C35 C36 H36 119.9 ?
C37 C36 H36 119.9 ?
C36 C37 C32 120.2(3) ?
C36 C37 H37 119.9 ?
C32 C37 H37 119.9 ?
C43 C38 C39 118.6(3) ?
C43 C38 P31 122.5(2) ?
C39 C38 P31 118.7(2) ?
C40 C39 C38 120.5(3) ?
C40 C39 H39 119.7 ?
C38 C39 H39 119.7 ?
C39 C40 C41 120.5(3) ?
C39 C40 H40 119.7 ?
C41 C40 H40 119.7 ?
C40 C41 C42 119.1(3) ?
C40 C41 H41 120.4 ?
C42 C41 H41 120.4 ?
C43 C42 C41 120.2(3) ?
C43 C42 H42 119.9 ?
C41 C42 H42 119.9 ?
C42 C43 C38 121.0(3) ?
C42 C43 H43 119.5 ?
C38 C43 H43 119.5 ?
C49 C44 C45 119.4(2) ?
C49 C44 P31 117.3(2) ?
C45 C44 P31 123.3(2) ?
C46 C45 C44 119.9(3) ?
C46 C45 H45 120.0 ?
C44 C45 H45 120.0 ?
C45 C46 C47 120.1(3) ?
C45 C46 H46 119.9 ?
C47 C46 H46 119.9 ?
C48 C47 C46 120.1(3) ?
C48 C47 H47 120.0 ?
C46 C47 H47 120.0 ?
C47 C48 C49 119.9(3) ?
C47 C48 H48 120.1 ?
C49 C48 H48 120.1 ?
C48 C49 C44 120.6(3) ?
C48 C49 H49 119.7 ?
C44 C49 H49 119.7 ?
Cl5A C50A Cl5B 112.3(5) ?
Cl5A C50A H50A 109.1 ?
Cl5B C50A H50A 109.1 ?
Cl5A C50A H50B 109.1 ?
Cl5B C50A H50B 109.1 ?
H50A C50A H50B 107.9 ?
Cl5D C50B Cl5C 112.8(8) ?
Cl5D C50B H50C 109.0 ?
Cl5C C50B H50C 109.0 ?
Cl5D C50B H50D 109.0 ?
Cl5C C50B H50D 109.0 ?
H50C C50B H50D 107.8 ?

loop_
_geom_bond_atom_site_label_1
_geom_bond_atom_site_label_2
_geom_bond_site_symmetry_2
_geom_bond_distance
_geom_bond_publ_flag
Pd1 C2 . 2.123(3) yes
Pd1 C3 . 2.099(3) yes
Pd1 P12 . 2.3304(7) yes
Pd1 P31 . 2.3279(7) yes
C2 C6 . 1.441(4) ?
C2 C4 . 1.442(4) ?
C2 C3 . 1.488(4) ?
C3 C8 . 1.435(4) ?
C3 C10 . 1.445(4) ?
C4 N5 . 1.150(4) ?
C6 N7 . 1.145(4) ?
C8 N9 . 1.148(4) ?
C10 N11 . 1.146(4) ?
P12 C13 . 1.821(3) ?
P12 C25 . 1.824(3) ?
P12 C19 . 1.828(3) ?
C13 C14 . 1.388(4) ?
C13 C18 . 1.389(4) ?
C14 C15 . 1.383(5) ?
C14 H14 . 0.9500 ?
C15 C16 . 1.392(6) ?
C15 H15 . 0.9500 ?
C16 C17 . 1.372(5) ?
C16 H16 . 0.9500 ?
C17 C18 . 1.390(4) ?
C17 H17 . 0.9500 ?
C18 H18 . 0.9500 ?
C19 C20 . 1.392(4) ?
C19 C24 . 1.392(4) ?
C20 C21 . 1.393(4) ?
C20 H20 . 0.9500 ?
C21 C22 . 1.376(4) ?
C21 H21 . 0.9500 ?
C22 C23 . 1.386(4) ?
C22 H22 . 0.9500 ?
C23 C24 . 1.389(4) ?
C23 H23 . 0.9500 ?
C24 H24 . 0.9500 ?
C25 C30 . 1.388(4) ?
C25 C26 . 1.399(4) ?
C26 C27 . 1.386(4) ?
C26 H26 . 0.9500 ?
C27 C28 . 1.386(5) ?
C27 H27 . 0.9500 ?
C28 C29 . 1.382(5) ?
C28 H28 . 0.9500 ?
C29 C30 . 1.397(4) ?
C29 H29 . 0.9500 ?
C30 H30 . 0.9500 ?
P31 C44 . 1.817(3) ?
P31 C38 . 1.824(3) ?
P31 C32 . 1.828(3) ?
C32 C33 . 1.380(4) ?
C32 C37 . 1.395(4) ?
C33 C34 . 1.394(4) ?
C33 H33 . 0.9500 ?
C34 C35 . 1.377(5) ?
C34 H34 . 0.9500 ?
C35 C36 . 1.381(5) ?
C35 H35 . 0.9500 ?
C36 C37 . 1.387(4) ?
C36 H36 . 0.9500 ?
C37 H37 . 0.9500 ?
C38 C43 . 1.389(4) ?
C38 C39 . 1.400(4) ?
C39 C40 . 1.385(4) ?
C39 H39 . 0.9500 ?
C40 C41 . 1.391(5) ?
C40 H40 . 0.9500 ?
C41 C42 . 1.392(4) ?
C41 H41 . 0.9500 ?
C42 C43 . 1.386(4) ?
C42 H42 . 0.9500 ?
C43 H43 . 0.9500 ?
C44 C49 . 1.390(4) ?
C44 C45 . 1.397(4) ?
C45 C46 . 1.387(4) ?
C45 H45 . 0.9500 ?
C46 C47 . 1.392(5) ?
C46 H46 . 0.9500 ?
C47 C48 . 1.383(5) ?
C47 H47 . 0.9500 ?
C48 C49 . 1.387(4) ?
C48 H48 . 0.9500 ?
C49 H49 . 0.9500 ?
C50A Cl5A . 1.730(7) ?
C50A Cl5B . 1.735(7) ?
C50A H50A . 0.9900 ?
C50A H50B . 0.9900 ?
C50B Cl5D . 1.732(10) ?
C50B Cl5C . 1.734(10) ?
C50B H50C . 0.9900 ?
C50B H50D . 0.9900 ?
